data_7029377
loop_
_publ_author_name
'Khavasi, Hamid Reza'
'Mir Mohammad Sadegh, Bahareh'

_publ_section_title
;
 Effect of robust \p-\p stacking synthon on the formation of mercury
 coordination compounds; an unusual pseudo-square planar geometry.
;
_journal_issue 14
_journal_name_full 'Dalton transactions (Cambridge, England : 2003)'
_journal_page_first 5564
_journal_page_last 5573
_journal_paper_doi 10.1039/c3dt53220h
_journal_volume 43
_journal_year 2014
_chemical_formula_sum 'C15 H11 Cl2 Hg N3 O'
_chemical_formula_weight 520.76
_chemical_name_systematic
; 
 ? 
;
_space_group_IT_number 14
_symmetry_cell_setting monoclinic
_symmetry_space_group_name_Hall '-P 2ybc'
_symmetry_space_group_name_H-M 'P 1 21/c 1'
_atom_sites_solution_hydrogens geom
_atom_sites_solution_primary direct
_atom_sites_solution_secondary difmap
_audit_creation_method SHELXL-97
_cell_angle_alpha 90.00
_cell_angle_beta 97.853(10)
_cell_angle_gamma 90.00
_cell_formula_units_Z 4
_cell_length_a 7.2155(8)
_cell_length_b 11.6633(12)
_cell_length_c 18.314(2)
_cell_measurement_reflns_used 12235
_cell_measurement_temperature 298(2)
_cell_measurement_theta_max 26.00
_cell_measurement_theta_min 2.07
_cell_volume 1526.8(3)
_computing_cell_refinement 'X-Area 1.31 (Stoe & Cie GmbH, 2005)'
_computing_data_collection 'X-Area 1.31 (Stoe & Cie GmbH, 2005)'
_computing_data_reduction 'X-Area 1.31 (Stoe & Cie GmbH, 2005)'
_computing_molecular_graphics 'ORTEP-3 for Windows (Farrugia, 1997)'
_computing_publication_material 'WinGX (Farrugia, 1999)'
_computing_structure_refinement 'SHELXL-97 (Sheldrick, 1997)'
_computing_structure_solution 'SHELXS-97 (Sheldrick, 1990)'
_diffrn_ambient_temperature 298(2)
_diffrn_detector_area_resol_mean '0.15 mm'
_diffrn_measured_fraction_theta_full 1.000
_diffrn_measured_fraction_theta_max 1.000
_diffrn_measurement_device_type 'STOE IPDS II'
_diffrn_measurement_method 'rotation method'
_diffrn_radiation_monochromator graphite
_diffrn_radiation_source 'fine-focus sealed tube'
_diffrn_radiation_type MoK\a
_diffrn_radiation_wavelength 0.71073
_diffrn_reflns_av_R_equivalents 0.1180
_diffrn_reflns_av_sigmaI/netI 0.0671
_diffrn_reflns_limit_h_max 8
_diffrn_reflns_limit_h_min -8
_diffrn_reflns_limit_k_max 14
_diffrn_reflns_limit_k_min -13
_diffrn_reflns_limit_l_max 22
_diffrn_reflns_limit_l_min -22
_diffrn_reflns_number 12235
_diffrn_reflns_theta_full 26.00
_diffrn_reflns_theta_max 26.00
_diffrn_reflns_theta_min 2.07
_diffrn_standards_number 0
_exptl_absorpt_coefficient_mu 10.434
_exptl_absorpt_correction_T_max 0.1117
_exptl_absorpt_correction_T_min 0.0322
_exptl_absorpt_correction_type numerical
_exptl_absorpt_process_details 'shape of crystal determined optically'
_exptl_crystal_colour Yellow
_exptl_crystal_density_diffrn 2.266
_exptl_crystal_density_method 'not measured'
_exptl_crystal_description Block
_exptl_crystal_F_000 976
_exptl_crystal_size_max 0.40
_exptl_crystal_size_mid 0.35
_exptl_crystal_size_min 0.30
_refine_diff_density_max 1.245
_refine_diff_density_min -1.185
_refine_diff_density_rms 0.276
_refine_ls_extinction_method none
_refine_ls_goodness_of_fit_ref 1.136
_refine_ls_hydrogen_treatment constr
_refine_ls_matrix_type full
_refine_ls_number_parameters 199
_refine_ls_number_reflns 2999
_refine_ls_number_restraints 0
_refine_ls_restrained_S_all 1.136
_refine_ls_R_factor_all 0.0568
_refine_ls_R_factor_gt 0.0506
_refine_ls_shift/su_max 0.011
_refine_ls_shift/su_mean 0.000
_refine_ls_structure_factor_coef Fsqd
_refine_ls_weighting_details 'calc w=1/[\s^2^(Fo^2^)+(0.0770P)^2^+0.0000P] where P=(Fo^2^+2Fc^2^)/3'
_refine_ls_weighting_scheme calc
_refine_ls_wR_factor_gt 0.1244
_refine_ls_wR_factor_ref 0.1280
_reflns_number_gt 2623
_reflns_number_total 2999
_reflns_threshold_expression >2sigma(I)
_cod_data_source_file c3dt53220h.txt
_cod_data_source_block d:\determination\solution\621\new-kh621-abs1
_cod_depositor_comments
;
The following automatic conversions were performed:

'_symmetry_cell_setting' value 'Monoclinic' changed to 'monoclinic'
according to
/usr/data/users/saulius/crontab/automatic-downloads/current/RSC/lib/dictionaries/cif_core.dic
dictionary named 'cif_core.dic' version 2.4.2 from 2011-04-26.

Automatic conversion script
Id: cif_fix_values 2281 2013-09-26 08:29:07Z andrius 
;
_cod_original_sg_symbol_H-M P21/c
_cod_original_formula_sum 'C15 H11 Cl2 Hg1 N3 O1'
_cod_database_code 7029377

loop_
_symmetry_equiv_pos_as_xyz
'x, y, z'
'-x, y+1/2, -z+1/2'
'-x, -y, -z'
'x, -y-1/2, z-1/2'

loop_
_atom_site_label
_atom_site_type_symbol
_atom_site_fract_x
_atom_site_fract_y
_atom_site_fract_z
_atom_site_U_iso_or_equiv
_atom_site_adp_type
_atom_site_occupancy
_atom_site_symmetry_multiplicity
_atom_site_calc_flag
_atom_site_refinement_flags
C1 C 1.6154(10) 0.4875(6) 0.5872(5) 0.0487(17) Uani 1 1 d .
H1 H 1.6651 0.5599 0.5987 0.058 Uiso 1 1 calc R
C2 C 1.7081(10) 0.4132(6) 0.5448(4) 0.0454(16) Uani 1 1 d .
H2 H 1.8192 0.4370 0.5290 0.054 Uiso 1 1 calc R
C3 C 1.4843(10) 0.2794(6) 0.5496(4) 0.0436(15) Uani 1 1 d .
H3 H 1.4345 0.2072 0.5378 0.052 Uiso 1 1 calc R
C4 C 1.3912(10) 0.3534(6) 0.5912(4) 0.0392(14) Uani 1 1 d .
C5 C 1.2146(11) 0.3164(5) 0.6194(4) 0.0387(15) Uani 1 1 d .
C6 C 1.0047(10) 0.3867(6) 0.7079(4) 0.0429(15) Uani 1 1 d .
C7 C 0.8809(10) 0.2966(6) 0.7051(4) 0.0394(14) Uani 1 1 d .
H7 H 0.8947 0.2338 0.6751 0.047 Uiso 1 1 calc R
C8 C 0.7325(10) 0.3000(6) 0.7482(4) 0.0414(15) Uani 1 1 d .
C9 C 0.5987(12) 0.2108(7) 0.7440(5) 0.0515(18) Uani 1 1 d .
H9 H 0.6080 0.1485 0.7131 0.062 Uiso 1 1 calc R
C10 C 0.4543(13) 0.2167(8) 0.7858(5) 0.060(2) Uani 1 1 d .
H10 H 0.3677 0.1573 0.7836 0.072 Uiso 1 1 calc R
C11 C 0.4358(14) 0.3105(8) 0.8316(5) 0.062(2) Uani 1 1 d .
H11 H 0.3361 0.3137 0.8589 0.075 Uiso 1 1 calc R
C12 C 0.5643(12) 0.3980(7) 0.8365(5) 0.0546(19) Uani 1 1 d .
H12 H 0.5532 0.4595 0.8679 0.065 Uiso 1 1 calc R
C13 C 0.7107(10) 0.3948(6) 0.7947(4) 0.0426(15) Uani 1 1 d .
C14 C 0.8459(11) 0.4836(6) 0.7976(4) 0.0496(17) Uani 1 1 d .
H14 H 0.8388 0.5451 0.8293 0.059 Uiso 1 1 calc R
C15 C 0.9854(11) 0.4806(6) 0.7548(5) 0.0508(18) Uani 1 1 d .
H15 H 1.0696 0.5413 0.7564 0.061 Uiso 1 1 calc R
N1 N 1.4588(9) 0.4568(5) 0.6112(4) 0.0450(14) Uani 1 1 d .
N2 N 1.6422(10) 0.3099(6) 0.5264(4) 0.0492(15) Uani 1 1 d .
N3 N 1.1527(8) 0.3932(5) 0.6656(4) 0.0444(13) Uani 1 1 d .
H3B H 1.2141 0.4566 0.6698 0.053 Uiso 1 1 calc R
O1 O 1.1382(7) 0.2253(4) 0.6012(3) 0.0487(12) Uani 1 1 d .
Hg1 Hg 0.88739(4) 0.16858(2) 0.477975(16) 0.04747(16) Uani 1 1 d .
Cl1 Cl 0.7691(3) 0.01522(17) 0.53573(14) 0.0615(5) Uani 1 1 d .
Cl2 Cl 1.0125(3) 0.31275(19) 0.41448(14) 0.0599(5) Uani 1 1 d .

loop_
_atom_site_aniso_label
_atom_site_aniso_U_11
_atom_site_aniso_U_22
_atom_site_aniso_U_33
_atom_site_aniso_U_23
_atom_site_aniso_U_13
_atom_site_aniso_U_12
C1 0.041(4) 0.038(3) 0.067(5) 0.001(3) 0.007(3) -0.010(3)
C2 0.041(4) 0.044(4) 0.052(4) 0.008(3) 0.012(3) -0.005(3)
C3 0.041(4) 0.042(4) 0.049(4) -0.002(3) 0.010(3) -0.002(3)
C4 0.039(3) 0.034(3) 0.044(3) 0.002(3) 0.004(3) 0.002(3)
C5 0.041(4) 0.034(3) 0.040(3) 0.002(3) 0.002(3) 0.001(3)
C6 0.040(4) 0.042(4) 0.046(4) 0.001(3) 0.000(3) 0.001(3)
C7 0.042(4) 0.032(3) 0.045(3) 0.003(3) 0.009(3) 0.002(3)
C8 0.040(4) 0.041(3) 0.041(3) 0.007(3) 0.001(3) 0.001(3)
C9 0.055(5) 0.045(4) 0.055(4) 0.003(3) 0.007(4) -0.007(3)
C10 0.054(5) 0.059(5) 0.067(5) 0.016(4) 0.014(4) -0.005(4)
C11 0.055(5) 0.078(6) 0.057(5) 0.016(4) 0.018(4) 0.005(4)
C12 0.056(5) 0.056(5) 0.053(4) 0.003(3) 0.012(4) 0.010(4)
C13 0.043(4) 0.041(4) 0.043(4) 0.005(3) 0.003(3) 0.010(3)
C14 0.051(4) 0.041(4) 0.056(4) -0.011(3) 0.006(3) 0.003(3)
C15 0.044(4) 0.043(4) 0.066(5) -0.011(3) 0.009(3) -0.003(3)
N1 0.048(3) 0.032(3) 0.054(3) -0.003(2) 0.005(3) -0.004(2)
N2 0.042(3) 0.050(4) 0.056(4) 0.000(3) 0.009(3) 0.003(3)
N3 0.039(3) 0.037(3) 0.059(4) -0.004(3) 0.018(3) -0.005(2)
O1 0.048(3) 0.043(3) 0.056(3) 0.000(2) 0.008(2) -0.011(2)
Hg1 0.0432(2) 0.0433(2) 0.0581(2) -0.00168(11) 0.01505(14) -0.00957(10)
Cl1 0.0499(10) 0.0469(10) 0.0910(15) 0.0134(9) 0.0225(10) -0.0070(8)
Cl2 0.0582(12) 0.0566(11) 0.0686(12) 0.0076(9) 0.0221(10) -0.0157(9)

loop_
_atom_type_symbol
_atom_type_description
_atom_type_scat_dispersion_real
_atom_type_scat_dispersion_imag
_atom_type_scat_source
C C 0.0033 0.0016 'International Tables Vol C Tables 4.2.6.8 and 6.1.1.4'
H H 0.0000 0.0000 'International Tables Vol C Tables 4.2.6.8 and 6.1.1.4'
N N 0.0061 0.0033 'International Tables Vol C Tables 4.2.6.8 and 6.1.1.4'
O O 0.0106 0.0060 'International Tables Vol C Tables 4.2.6.8 and 6.1.1.4'
Hg Hg -2.3894 9.2266 'International Tables Vol C Tables 4.2.6.8 and 6.1.1.4'
Cl Cl 0.1484 0.1585 'International Tables Vol C Tables 4.2.6.8 and 6.1.1.4'

loop_
_geom_angle_atom_site_label_1
_geom_angle_atom_site_label_2
_geom_angle_atom_site_label_3
_geom_angle
_geom_angle_site_symmetry_3
N1 C1 C2 121.1(6) .
N1 C1 H1 119.5 .
C2 C1 H1 119.5 .
N2 C2 C1 121.7(7) .
N2 C2 H2 119.1 .
C1 C2 H2 119.1 .
N2 C3 C4 121.0(7) .
N2 C3 H3 119.5 .
C4 C3 H3 119.5 .
N1 C4 C3 121.9(7) .
N1 C4 C5 117.4(7) .
C3 C4 C5 120.6(6) .
O1 C5 N3 125.0(8) .
O1 C5 C4 121.8(7) .
N3 C5 C4 113.2(6) .
C7 C6 N3 123.9(7) .
C7 C6 C15 119.9(8) .
N3 C6 C15 116.1(7) .
C6 C7 C8 119.6(7) .
C6 C7 H7 120.2 .
C8 C7 H7 120.2 .
C9 C8 C7 120.8(7) .
C9 C8 C13 118.3(7) .
C7 C8 C13 120.9(7) .
C10 C9 C8 119.7(8) .
C10 C9 H9 120.2 .
C8 C9 H9 120.2 .
C9 C10 C11 121.1(9) .
C9 C10 H10 119.4 .
C11 C10 H10 119.4 .
C12 C11 C10 120.1(9) .
C12 C11 H11 119.9 .
C10 C11 H11 119.9 .
C11 C12 C13 120.1(8) .
C11 C12 H12 120.0 .
C13 C12 H12 120.0 .
C12 C13 C14 122.1(7) .
C12 C13 C8 120.6(7) .
C14 C13 C8 117.3(7) .
C15 C14 C13 121.3(7) .
C15 C14 H14 119.4 .
C13 C14 H14 119.4 .
C14 C15 C6 121.0(7) .
C14 C15 H15 119.5 .
C6 C15 H15 119.5 .
C1 N1 C4 116.8(7) .
C3 N2 C2 117.3(7) .
C3 N2 Hg1 125.8(5) 1_655
C2 N2 Hg1 114.7(5) 1_655
C5 N3 C6 130.7(6) .
C5 N3 H3B 114.6 .
C6 N3 H3B 114.6 .
Cl2 Hg1 Cl1 175.94(9) .
Cl2 Hg1 N2 92.32(17) 1_455
Cl1 Hg1 N2 91.34(17) 1_455

loop_
_geom_bond_atom_site_label_1
_geom_bond_atom_site_label_2
_geom_bond_distance
_geom_bond_site_symmetry_2
C1 N1 1.316(10) .
C1 C2 1.396(11) .
C1 H1 0.9300 .
C2 N2 1.322(10) .
C2 H2 0.9300 .
C3 N2 1.317(10) .
C3 C4 1.387(10) .
C3 H3 0.9300 .
C4 N1 1.333(9) .
C4 C5 1.501(11) .
C5 O1 1.223(8) .
C5 N3 1.351(10) .
C6 C7 1.375(10) .
C6 N3 1.404(10) .
C6 C15 1.411(11) .
C7 C8 1.414(11) .
C7 H7 0.9300 .
C8 C9 1.413(11) .
C8 C13 1.421(10) .
C9 C10 1.377(13) .
C9 H9 0.9300 .
C10 C11 1.398(14) .
C10 H10 0.9300 .
C11 C12 1.373(13) .
C11 H11 0.9300 .
C12 C13 1.387(11) .
C12 H12 0.9300 .
C13 C14 1.418(11) .
C14 C15 1.358(13) .
C14 H14 0.9300 .
C15 H15 0.9300 .
N2 Hg1 2.660(7) 1_655
N3 H3B 0.8600 .
Hg1 Cl2 2.295(2) .
Hg1 Cl1 2.298(2) .
Hg1 N2 2.660(7) 1_455

loop_
_geom_torsion_atom_site_label_1
_geom_torsion_atom_site_label_2
_geom_torsion_atom_site_label_3
_geom_torsion_atom_site_label_4
_geom_torsion
_geom_torsion_site_symmetry_4
N1 C1 C2 N2 0.6(12) .
N2 C3 C4 N1 -1.7(11) .
N2 C3 C4 C5 -178.0(7) .
N1 C4 C5 O1 176.6(6) .
C3 C4 C5 O1 -6.9(10) .
N1 C4 C5 N3 -3.4(9) .
C3 C4 C5 N3 173.1(6) .
N3 C6 C7 C8 -177.8(6) .
C15 C6 C7 C8 1.3(10) .
C6 C7 C8 C9 177.3(7) .
C6 C7 C8 C13 -0.6(10) .
C7 C8 C9 C10 -179.3(7) .
C13 C8 C9 C10 -1.4(10) .
C8 C9 C10 C11 1.1(12) .
C9 C10 C11 C12 -1.1(13) .
C10 C11 C12 C13 1.4(12) .
C11 C12 C13 C14 179.5(7) .
C11 C12 C13 C8 -1.8(11) .
C9 C8 C13 C12 1.7(10) .
C7 C8 C13 C12 179.6(6) .
C9 C8 C13 C14 -179.5(6) .
C7 C8 C13 C14 -1.6(9) .
C12 C13 C14 C15 -178.2(7) .
C8 C13 C14 C15 3.0(10) .
C13 C14 C15 C6 -2.3(12) .
C7 C6 C15 C14 0.1(11) .
N3 C6 C15 C14 179.3(7) .
C2 C1 N1 C4 -1.9(11) .
C3 C4 N1 C1 2.4(10) .
C5 C4 N1 C1 178.9(6) .
C4 C3 N2 C2 0.3(11) .
C4 C3 N2 Hg1 162.8(5) 1_655
C1 C2 N2 C3 0.2(11) .
C1 C2 N2 Hg1 -164.2(6) 1_655
O1 C5 N3 C6 6.1(12) .
C4 C5 N3 C6 -173.8(7) .
C7 C6 N3 C5 -4.9(11) .
C15 C6 N3 C5 175.9(7) .
